data_4025007
loop_
_publ_author_name
'Jarugu Narasimha Moorthy'
'Palani Natarajan'
'Paloth Venugopalan'

_publ_contact_author_address
;Departmet of chemistry
Indian Institute of Technology - Kanpur
Kanpur - 208 016
INDIA
;
_publ_contact_author_email moorthy@iitk.ac.in
_publ_contact_author_fax +915122597436
_publ_contact_author_name 'Prof. J. N. Moorthy'
_publ_contact_author_phone +915122597498
_publ_section_title
;
Abundant Lattice Inclusion Phenomenon with Sterically Hindered and
Inherently Shape-Selective Tetraarylpyrenes
;
_journal_name_full 'Journal of Organic Chemistry'
_journal_page_first 8566
_journal_page_last 8577
_journal_paper_doi 10.1021/jo901465f
_journal_volume 74
_journal_year 2009
_chemical_formula_moiety 'C24 H24 O1.60'
_chemical_formula_sum 'C24 H24 O1.6'
_chemical_formula_weight 328.455
_chemical_name_common tetra(2,6-dimethyl-4-methoxyphenyl)pyrene
_chemical_name_systematic
; 
 tetra(2,6-dimethyl-4-methoxyphenyl)pyrene
;
_space_group_IT_number 14
_symmetry_cell_setting monoclinic
_symmetry_Int_Tables_number 14
_symmetry_space_group_name_Hall '-P 2ybc'
_symmetry_space_group_name_H-M 'P 1 21/c 1'
_atom_sites_solution_hydrogens geom
_atom_sites_solution_primary direct
_atom_sites_solution_secondary difmap
_audit_creation_method SHELXL-97
_cell_angle_alpha 90.00
_cell_angle_beta 114.081(2)
_cell_angle_gamma 90.00
_cell_formula_units_Z 5
_cell_length_a 13.5910(19)
_cell_length_b 15.234(2)
_cell_length_c 13.934(2)
_cell_measurement_reflns_used 3635
_cell_measurement_temperature 100(2)
_cell_measurement_theta_max 26.08
_cell_measurement_theta_min 2.21
_cell_volume 2634.0(7)
_computing_cell_refinement 'Bruker SAINT'
_computing_data_collection 'Bruker APEX'
_computing_data_reduction 'Bruker SAINT'
_computing_molecular_graphics 'SHELXL 5.1, XP (Sheldrick, 1994)'
_computing_publication_material SHELXS-97
_computing_structure_refinement 'SHELXL-97 (Sheldrick, 2008)'
_computing_structure_solution 'SHELXS-97 (Sheldrick, 2008)'
_diffrn_ambient_temperature 100(2)
_diffrn_measured_fraction_theta_full 0.998
_diffrn_measured_fraction_theta_max 0.998
_diffrn_measurement_device_type 'Bruker SMART APEX'
_diffrn_measurement_method 'phi and omega scans'
_diffrn_radiation_monochromator graphite
_diffrn_radiation_source 'fine-focus sealed tube'
_diffrn_radiation_type MoK\a
_diffrn_radiation_wavelength 0.71073
_diffrn_reflns_av_R_equivalents 0.0442
_diffrn_reflns_av_sigmaI/netI 0.0543
_diffrn_reflns_limit_h_max 16
_diffrn_reflns_limit_h_min -13
_diffrn_reflns_limit_k_max 18
_diffrn_reflns_limit_k_min -16
_diffrn_reflns_limit_l_max 17
_diffrn_reflns_limit_l_min -16
_diffrn_reflns_number 14284
_diffrn_reflns_theta_full 26.00
_diffrn_reflns_theta_max 26.00
_diffrn_reflns_theta_min 2.12
_exptl_absorpt_coefficient_mu 0.065
_exptl_absorpt_correction_type none
_exptl_crystal_colour 'color less'
_exptl_crystal_density_diffrn 1.066
_exptl_crystal_density_method 'not measured'
_exptl_crystal_description 'thick layers'
_exptl_crystal_F_000 904
_exptl_crystal_size_max 0.2
_exptl_crystal_size_mid 0.1
_exptl_crystal_size_min 0.1
_refine_diff_density_max 0.245
_refine_diff_density_min -0.166
_refine_diff_density_rms 0.046
_refine_ls_extinction_method none
_refine_ls_goodness_of_fit_ref 1.032
_refine_ls_hydrogen_treatment constr
_refine_ls_matrix_type full
_refine_ls_number_parameters 276
_refine_ls_number_reflns 5170
_refine_ls_number_restraints 0
_refine_ls_restrained_S_all 1.032
_refine_ls_R_factor_all 0.0860
_refine_ls_R_factor_gt 0.0563
_refine_ls_shift/su_max 0.003
_refine_ls_shift/su_mean 0.000
_refine_ls_structure_factor_coef Fsqd
_refine_ls_weighting_details 'calc w=1/[\s^2^(Fo^2^)+(0.2000P)^2^+0.0000P] where P=(Fo^2^+2Fc^2^)/3'
_refine_ls_weighting_scheme calc
_refine_ls_wR_factor_gt 0.1534
_refine_ls_wR_factor_ref 0.1833
_reflns_number_gt 3762
_reflns_number_total 5170
_reflns_threshold_expression >2sigma(I)
_cod_data_source_file jo901465f_si_001_27.cif
_cod_data_source_block H2.G24
_cod_depositor_comments
;
The following automatic conversions were performed:
'_symmetry_cell_setting' value 'Monoclinic' changed to 'monoclinic'
according to '/home/saulius/struct/CIF-dictionaries/cif_core.dic'
dictionary named 'cif_core.dic' version 2.4.1 from 2010-06-29.

Automatic conversion script
Id: cif_fix_enum 1527 2010-12-29 10:47:43Z saulius 
;
_cod_original_sg_symbol_H-M 'P 21/c'
_cod_original_formula_sum 'C24 H24 O1.60'
_cod_database_code 4025007

loop_
_symmetry_equiv_pos_as_xyz
'x, y, z'
'-x, y+1/2, -z+1/2'
'-x, -y, -z'
'x, -y-1/2, z-1/2'

loop_
_atom_site_label
_atom_site_type_symbol
_atom_site_fract_x
_atom_site_fract_y
_atom_site_fract_z
_atom_site_U_iso_or_equiv
_atom_site_adp_type
_atom_site_occupancy
_atom_site_symmetry_multiplicity
_atom_site_calc_flag
_atom_site_refinement_flags
_atom_site_disorder_assembly
_atom_site_disorder_group
O1 O 0.6078(6) 0.3492(5) 0.0395(5) 0.0416(19) Uani 1 1 d . . .
O2 O 1.2742(5) 0.4352(4) 0.8816(5) 0.0336(17) Uani 1 1 d . . .
C1 C 0.8147(6) 0.0572(6) 0.2921(6) 0.025(2) Uani 1 1 d . . .
C2 C 1.2100(6) 0.0258(5) 0.7476(6) 0.0247(19) Uani 1 1 d . . .
H2 H 1.2685 0.0329 0.8142 0.030 Uiso 1 1 calc R . .
C3 C 1.1538(6) 0.1016(5) 0.6957(6) 0.0214(18) Uani 1 1 d . . .
C4 C 1.0687(6) 0.0905(6) 0.5959(6) 0.0240(19) Uani 1 1 d . . .
C5 C 1.0088(6) 0.1653(6) 0.5375(6) 0.0228(18) Uani 1 1 d . . .
H5 H 1.0262 0.2224 0.5671 0.027 Uiso 1 1 calc R . .
C6 C 0.9286(7) 0.1552(6) 0.4415(6) 0.0238(19) Uani 1 1 d . . .
H6 H 0.8896 0.2053 0.4052 0.029 Uiso 1 1 calc R . .
C7 C 0.8998(7) 0.0689(5) 0.3917(6) 0.0223(19) Uani 1 1 d . . .
C8 C 0.9579(6) -0.0065(5) 0.4498(6) 0.0208(18) Uani 1 1 d . . .
C9 C 0.7587(6) 0.1343(5) 0.2263(6) 0.0216(18) Uani 1 1 d . . .
C10 C 0.7962(7) 0.1716(6) 0.1537(6) 0.027(2) Uani 1 1 d . . .
C11 C 0.7442(7) 0.2415(6) 0.0950(6) 0.028(2) Uani 1 1 d . . .
H11 H 0.7687 0.2658 0.0459 0.034 Uiso 1 1 calc R . .
C12 C 0.6554(7) 0.2786(6) 0.1055(6) 0.030(2) Uani 1 1 d . . .
C13 C 0.6175(7) 0.2457(6) 0.1749(6) 0.029(2) Uani 1 1 d . . .
H13 H 0.5580 0.2725 0.1826 0.035 Uiso 1 1 calc R . .
C14 C 0.6686(7) 0.1703(6) 0.2359(6) 0.027(2) Uani 1 1 d . . .
C15 C 0.6247(8) 0.1313(8) 0.3092(8) 0.043(3) Uani 1 1 d . . .
H15A H 0.6198 0.0674 0.3004 0.064 Uiso 1 1 calc R . .
H15B H 0.5528 0.1553 0.2932 0.064 Uiso 1 1 calc R . .
H15C H 0.6727 0.1456 0.3819 0.064 Uiso 1 1 calc R . .
C16 C 0.8888(7) 0.1318(7) 0.1399(7) 0.035(2) Uani 1 1 d . . .
H16A H 0.9081 0.1682 0.0922 0.052 Uiso 1 1 calc R . .
H16B H 0.8693 0.0728 0.1102 0.052 Uiso 1 1 calc R . .
H16C H 0.9505 0.1280 0.2082 0.052 Uiso 1 1 calc R . .
C17 C 0.5139(9) 0.3818(8) 0.0411(9) 0.052(3) Uani 1 1 d . . .
H17A H 0.4671 0.3329 0.0412 0.078 Uiso 1 1 calc R . .
H17B H 0.4768 0.4182 -0.0213 0.078 Uiso 1 1 calc R . .
H17C H 0.5309 0.4173 0.1045 0.078 Uiso 1 1 calc R . .
C18 C 1.1852(6) 0.1894(5) 0.7471(6) 0.0213(18) Uani 1 1 d . . .
C19 C 1.1297(6) 0.2245(5) 0.8028(6) 0.0225(18) Uani 1 1 d . . .
C20 C 1.1599(6) 0.3072(5) 0.8510(6) 0.0222(18) Uani 1 1 d . . .
H20 H 1.1235 0.3309 0.8907 0.027 Uiso 1 1 calc R . .
C21 C 1.2412(6) 0.3534(6) 0.8410(6) 0.027(2) Uani 1 1 d . . .
C22 C 1.2996(8) 0.3176(7) 0.7867(8) 0.039(3) Uani 1 1 d . . .
H22 H 1.3570 0.3498 0.7813 0.046 Uiso 1 1 calc R . .
C23 C 1.2730(7) 0.2356(7) 0.7415(7) 0.036(2) Uani 1 1 d . . .
C24 C 1.3356(10) 0.1966(9) 0.6825(10) 0.061(4) Uani 1 1 d . . .
H24A H 1.3905 0.2385 0.6830 0.091 Uiso 1 1 calc R . .
H24B H 1.2860 0.1843 0.6097 0.091 Uiso 1 1 calc R . .
H24C H 1.3704 0.1420 0.7167 0.091 Uiso 1 1 calc R . .
C25 C 1.0354(7) 0.1749(6) 0.8071(8) 0.035(2) Uani 1 1 d . . .
H25A H 0.9715 0.1845 0.7418 0.052 Uiso 1 1 calc R . .
H25B H 1.0213 0.1959 0.8668 0.052 Uiso 1 1 calc R . .
H25C H 1.0523 0.1121 0.8156 0.052 Uiso 1 1 calc R . .
C26 C 1.2113(8) 0.4787(7) 0.9260(8) 0.040(2) Uani 1 1 d . . .
H26A H 1.1347 0.4717 0.8800 0.060 Uiso 1 1 calc R . .
H26B H 1.2297 0.5413 0.9338 0.060 Uiso 1 1 calc R . .
H26C H 1.2257 0.4534 0.9952 0.060 Uiso 1 1 calc R . .
C27 C 0.3208(9) 0.5014(7) 0.5680(9) 0.047(3) Uiso 1 1 d . . .
H27A H 0.2793 0.4468 0.5463 0.071 Uiso 1 1 calc R . .
H27B H 0.2740 0.5515 0.5351 0.071 Uiso 1 1 calc R . .
H27C H 0.3494 0.5071 0.6446 0.071 Uiso 1 1 calc R . .
C28 C 0.4146(8) 0.4993(7) 0.5334(8) 0.042(3) Uiso 1 1 d . . .
C29 C 0.4620(9) 0.5797(7) 0.5246(8) 0.043(3) Uiso 1 1 d . . .
H29 H 0.4386 0.6338 0.5421 0.052 Uiso 1 1 calc R . .
C30 C 0.4553(8) 0.4229(7) 0.5107(8) 0.039(2) Uiso 1 1 d . . .
H30 H 0.4254 0.3687 0.5197 0.047 Uiso 1 1 calc R . .

loop_
_atom_site_aniso_label
_atom_site_aniso_U_11
_atom_site_aniso_U_22
_atom_site_aniso_U_33
_atom_site_aniso_U_23
_atom_site_aniso_U_13
_atom_site_aniso_U_12
O1 0.042(4) 0.038(4) 0.038(4) 0.017(3) 0.009(3) 0.009(3)
O2 0.034(4) 0.023(3) 0.043(4) -0.011(3) 0.015(3) -0.004(2)
C1 0.017(4) 0.041(5) 0.014(4) -0.001(3) 0.004(3) -0.004(3)
C2 0.023(4) 0.029(5) 0.018(4) -0.008(3) 0.004(3) 0.000(3)
C3 0.022(4) 0.018(4) 0.024(4) -0.008(3) 0.008(3) -0.002(3)
C4 0.017(4) 0.032(5) 0.024(4) -0.001(3) 0.009(3) -0.001(3)
C5 0.019(4) 0.027(4) 0.023(4) -0.008(3) 0.010(3) -0.002(3)
C6 0.027(4) 0.025(5) 0.018(4) -0.001(3) 0.007(3) 0.002(3)
C7 0.024(4) 0.028(5) 0.014(4) -0.001(3) 0.007(3) 0.001(3)
C8 0.015(4) 0.029(5) 0.018(4) -0.005(3) 0.007(3) -0.008(3)
C9 0.015(4) 0.026(4) 0.020(4) -0.001(3) 0.003(3) -0.005(3)
C10 0.026(4) 0.032(5) 0.017(4) -0.004(3) 0.003(3) -0.014(3)
C11 0.032(5) 0.029(5) 0.023(4) -0.003(3) 0.010(4) -0.008(3)
C12 0.029(5) 0.026(5) 0.024(4) 0.001(3) 0.001(4) -0.003(3)
C13 0.024(4) 0.040(5) 0.020(4) 0.003(4) 0.004(3) 0.005(4)
C14 0.028(4) 0.026(5) 0.020(4) 0.002(3) 0.002(3) 0.011(3)
C15 0.037(5) 0.054(7) 0.040(5) 0.017(5) 0.018(5) 0.017(5)
C16 0.029(5) 0.046(6) 0.030(5) 0.004(4) 0.013(4) -0.007(4)
C17 0.055(7) 0.055(7) 0.047(6) 0.019(5) 0.021(5) 0.010(5)
C18 0.019(4) 0.024(4) 0.019(4) -0.006(3) 0.006(3) -0.004(3)
C19 0.022(4) 0.019(4) 0.022(4) 0.003(3) 0.005(3) 0.006(3)
C20 0.024(4) 0.025(4) 0.018(4) 0.003(3) 0.009(3) 0.000(3)
C21 0.020(4) 0.039(5) 0.018(4) -0.011(3) 0.003(3) -0.006(3)
C22 0.032(5) 0.048(6) 0.049(6) -0.023(5) 0.030(5) -0.016(4)
C23 0.024(5) 0.044(6) 0.042(5) -0.021(4) 0.016(4) -0.012(4)
C24 0.058(7) 0.078(9) 0.070(8) -0.055(7) 0.051(6) -0.048(6)
C25 0.033(5) 0.022(5) 0.052(6) -0.005(4) 0.021(4) -0.005(3)
C26 0.035(5) 0.037(6) 0.048(6) -0.012(4) 0.018(5) -0.007(4)

loop_
_atom_type_symbol
_atom_type_description
_atom_type_scat_dispersion_real
_atom_type_scat_dispersion_imag
_atom_type_scat_source
C C 0.0033 0.0016 'International Tables Vol C Tables 4.2.6.8 and 6.1.1.4'
H H 0.0000 0.0000 'International Tables Vol C Tables 4.2.6.8 and 6.1.1.4'
O O 0.0106 0.0060 'International Tables Vol C Tables 4.2.6.8 and 6.1.1.4'

loop_
_geom_angle_atom_site_label_1
_geom_angle_atom_site_label_2
_geom_angle_atom_site_label_3
_geom_angle
_geom_angle_site_symmetry_1
_geom_angle_site_symmetry_3
_geom_angle_publ_flag
C17 O1 C12 116.8(8) . . ?
C21 O2 C26 117.1(7) . . ?
C2 C1 C7 118.9(8) 3_756 . ?
C2 C1 C9 120.0(7) 3_756 . ?
C7 C1 C9 120.9(7) . . ?
C1 C2 C3 124.0(7) 3_756 . ?
C4 C3 C2 117.5(7) . . ?
C4 C3 C18 122.7(7) . . ?
C2 C3 C18 119.9(7) . . ?
C8 C4 C3 120.8(7) 3_756 . ?
C8 C4 C5 118.7(7) 3_756 . ?
C3 C4 C5 120.5(7) . . ?
C6 C5 C4 120.8(8) . . ?
C5 C6 C7 121.7(7) . . ?
C1 C7 C8 119.6(7) . . ?
C1 C7 C6 122.3(7) . . ?
C8 C7 C6 118.0(7) . . ?
C4 C8 C8 122.0(9) 3_756 3_756 ?
C4 C8 C7 119.2(7) 3_756 . ?
C8 C8 C7 118.8(9) 3_756 . ?
C14 C9 C10 119.5(8) . . ?
C14 C9 C1 119.9(7) . . ?
C10 C9 C1 120.6(7) . . ?
C11 C10 C9 119.5(8) . . ?
C11 C10 C16 120.5(8) . . ?
C9 C10 C16 119.9(8) . . ?
C10 C11 C12 121.2(8) . . ?
C13 C12 O1 123.1(8) . . ?
C13 C12 C11 121.3(8) . . ?
O1 C12 C11 115.6(8) . . ?
C12 C13 C14 119.0(8) . . ?
C9 C14 C13 119.4(8) . . ?
C9 C14 C15 121.1(7) . . ?
C13 C14 C15 119.5(8) . . ?
C19 C18 C23 120.0(7) . . ?
C19 C18 C3 119.8(7) . . ?
C23 C18 C3 120.1(7) . . ?
C18 C19 C20 119.4(7) . . ?
C18 C19 C25 119.5(7) . . ?
C20 C19 C25 121.1(7) . . ?
C21 C20 C19 120.2(8) . . ?
C20 C21 O2 124.8(8) . . ?
C20 C21 C22 120.8(8) . . ?
O2 C21 C22 114.4(8) . . ?
C23 C22 C21 119.7(8) . . ?
C22 C23 C18 119.7(8) . . ?
C22 C23 C24 119.9(8) . . ?
C18 C23 C24 120.3(8) . . ?
C30 C28 C29 118.2(10) . . ?
C30 C28 C27 123.4(9) . . ?
C29 C28 C27 118.4(9) . . ?
C30 C29 C28 117.8(10) 3_666 . ?
C28 C30 C29 124.0(10) . 3_666 ?

loop_
_geom_bond_atom_site_label_1
_geom_bond_atom_site_label_2
_geom_bond_distance
_geom_bond_site_symmetry_2
_geom_bond_publ_flag
O1 C17 1.378(14) . ?
O1 C12 1.391(10) . ?
O2 C21 1.365(10) . ?
O2 C26 1.409(12) . ?
C1 C2 1.366(12) 3_756 ?
C1 C7 1.409(11) . ?
C1 C9 1.493(12) . ?
C2 C1 1.366(12) 3_756 ?
C2 C3 1.411(11) . ?
C3 C4 1.410(11) . ?
C3 C18 1.493(10) . ?
C4 C8 1.409(11) 3_756 ?
C4 C5 1.444(12) . ?
C5 C6 1.346(11) . ?
C6 C7 1.463(11) . ?
C7 C8 1.441(11) . ?
C8 C4 1.409(11) 3_756 ?
C8 C8 1.414(14) 3_756 ?
C9 C14 1.397(12) . ?
C9 C10 1.425(11) . ?
C10 C11 1.353(12) . ?
C10 C16 1.478(13) . ?
C11 C12 1.394(13) . ?
C12 C13 1.362(13) . ?
C13 C14 1.429(12) . ?
C14 C15 1.500(14) . ?
C18 C19 1.392(11) . ?
C18 C23 1.415(12) . ?
C19 C20 1.408(11) . ?
C19 C25 1.509(12) . ?
C20 C21 1.364(12) . ?
C21 C22 1.411(12) . ?
C22 C23 1.379(13) . ?
C23 C24 1.525(13) . ?
C27 C28 1.536(16) . ?
C28 C30 1.380(14) . ?
C28 C29 1.413(14) . ?
C29 C30 1.399(15) 3_666 ?
C30 C29 1.399(15) 3_666 ?
